data_7056955
loop_
_publ_author_name
'Kole\<sa Dobravc, Tanja'
'Maejima, Keiichi'
'Yoshikawa, Yutaka'
'Meden, Anton'
'Yasui, Hiroyuki'
'Perdih, Franc'

_publ_section_title
;
 Bis(picolinato) complexes of vanadium and zinc as potential antidiabetic
 agents: synthesis, structural elucidation and in vitro insulin-mimetic
 activity study
;
_journal_name_full 'New Journal of Chemistry'
_journal_paper_doi 10.1039/C7NJ04189F
_journal_year 2018
_chemical_formula_moiety 'C14 H16 N2 O8 Zn'
_chemical_formula_sum 'C14 H16 N2 O8 Zn'
_chemical_formula_weight 405.66
_space_group_crystal_system monoclinic
_space_group_IT_number 15
_space_group_name_Hall '-C 2yc'
_space_group_name_H-M_alt 'C 1 2/c 1'
_symmetry_space_group_name_Hall '-C 2yc'
_symmetry_space_group_name_H-M 'C 1 2/c 1'
_atom_sites_solution_hydrogens mixed
_audit_creation_method SHELXL-2014/7
_audit_update_record
;
2017-09-12 deposited with the CCDC.
2018-01-24 downloaded from the CCDC.
;
_cell_angle_alpha 90
_cell_angle_beta 126.316(6)
_cell_angle_gamma 90
_cell_formula_units_Z 4
_cell_length_a 19.6242(9)
_cell_length_b 6.4863(2)
_cell_length_c 15.5404(6)
_cell_measurement_reflns_used 2999
_cell_measurement_temperature 150(2)
_cell_measurement_theta_max 74.4730
_cell_measurement_theta_min 3.5320
_cell_volume 1593.89(16)
_computing_cell_refinement 'CrysAlis PRO (Agilent, 2013)'
_computing_data_collection 'CrysAlis PRO (Agilent, 2013)'
_computing_data_reduction 'CrysAlis PRO (Agilent, 2013)'
_computing_molecular_graphics 'ORTEP-3 for Windows version 2.02 (Farrugia, 2008)'
_computing_publication_material 'WinGX publication routines (Farrugia, 1999)'
_computing_structure_refinement 'SHELXL-2014/7 (Sheldrick, 2015)'
_computing_structure_solution 'SHELXS-97 (Sheldrick, 2008)'
_diffrn_ambient_temperature 150(2)
_diffrn_detector_area_resol_mean 10.4933
_diffrn_measured_fraction_theta_full 0.993
_diffrn_measured_fraction_theta_max 0.987
_diffrn_measurement_device_type 'SuperNova, Dual, Cu at zero, Atlas'
_diffrn_measurement_method '\w scans'
_diffrn_radiation_monochromator mirror
_diffrn_radiation_source 'SuperNova (Cu) X-ray Source'
_diffrn_radiation_type CuK\a
_diffrn_radiation_wavelength 1.54184
_diffrn_reflns_av_R_equivalents 0.0125
_diffrn_reflns_av_unetI/netI 0.0122
_diffrn_reflns_Laue_measured_fraction_full 0.993
_diffrn_reflns_Laue_measured_fraction_max 0.987
_diffrn_reflns_limit_h_max 24
_diffrn_reflns_limit_h_min -24
_diffrn_reflns_limit_k_max 6
_diffrn_reflns_limit_k_min -8
_diffrn_reflns_limit_l_max 19
_diffrn_reflns_limit_l_min -18
_diffrn_reflns_number 3853
_diffrn_reflns_point_group_measured_fraction_full 0.993
_diffrn_reflns_point_group_measured_fraction_max 0.987
_diffrn_reflns_theta_full 67.684
_diffrn_reflns_theta_max 74.669
_diffrn_reflns_theta_min 7.073
_exptl_absorpt_coefficient_mu 2.594
_exptl_absorpt_correction_T_max 0.6970
_exptl_absorpt_correction_T_min 0.5632
_exptl_absorpt_correction_type multi-scan
_exptl_absorpt_process_details '(CrysAlis PRO; Agilent, 2013)'
_exptl_crystal_colour colorless
_exptl_crystal_density_diffrn 1.690
_exptl_crystal_description prism
_exptl_crystal_F_000 832
_exptl_crystal_size_max 0.250
_exptl_crystal_size_mid 0.200
_exptl_crystal_size_min 0.150
_refine_diff_density_max 0.356
_refine_diff_density_min -0.432
_refine_diff_density_rms 0.068
_refine_ls_extinction_method none
_refine_ls_goodness_of_fit_ref 1.073
_refine_ls_hydrogen_treatment mixed
_refine_ls_matrix_type full
_refine_ls_number_parameters 121
_refine_ls_number_reflns 1613
_refine_ls_number_restraints 1
_refine_ls_restrained_S_all 1.072
_refine_ls_R_factor_all 0.0283
_refine_ls_R_factor_gt 0.0274
_refine_ls_shift/su_max 0.000
_refine_ls_shift/su_mean 0.000
_refine_ls_structure_factor_coef Fsqd
_refine_ls_weighting_details 'w=1/[\s^2^(Fo^2^)+(0.0481P)^2^+1.5736P] where P=(Fo^2^+2Fc^2^)/3'
_refine_ls_weighting_scheme calc
_refine_ls_wR_factor_gt 0.0756
_refine_ls_wR_factor_ref 0.0763
_reflns_Friedel_coverage 0.000
_reflns_number_gt 1552
_reflns_number_total 1613
_reflns_threshold_expression 'I > 2\s(I)'
_cod_data_source_file c7nj04189f2.cif
_cod_data_source_block 10
_cod_original_cell_volume 1593.89(15)
_cod_database_code 7056955
_shelx_shelxl_version_number 2014/7
_shelx_space_group_comment
;
The symmetry employed for this shelxl refinement is uniquely defined
by the following loop, which should always be used as a source of
symmetry information in preference to the above space-group names.
They are only intended as comments.
;
_shelx_estimated_absorpt_t_min 0.563
_shelx_estimated_absorpt_t_max 0.697

loop_
_space_group_symop_operation_xyz
'x, y, z'
'-x, y, -z+1/2'
'x+1/2, y+1/2, z'
'-x+1/2, y+1/2, -z+1/2'
'-x, -y, -z'
'x, -y, z-1/2'
'-x+1/2, -y+1/2, -z'
'x+1/2, -y+1/2, z-1/2'

loop_
_atom_site_label
_atom_site_type_symbol
_atom_site_fract_x
_atom_site_fract_y
_atom_site_fract_z
_atom_site_U_iso_or_equiv
_atom_site_adp_type
_atom_site_occupancy
_atom_site_site_symmetry_order
_atom_site_calc_flag
_atom_site_refinement_flags_posn
_atom_site_refinement_flags_adp
_atom_site_refinement_flags_occupancy
Zn1 Zn 0.2500 0.7500 0.0000 0.01724(13) Uani 1 2 d S . P
N1 N 0.30636(9) 0.73087(19) 0.16258(11) 0.0172(3) Uani 1 1 d . . .
O1 O 0.31393(7) 0.47289(17) 0.03303(8) 0.0196(2) Uani 1 1 d . . .
O2 O 0.39076(9) 0.24669(16) 0.16563(10) 0.0259(3) Uani 1 1 d . . .
O3 O 0.43837(9) 0.3338(2) 0.35562(9) 0.0326(3) Uani 1 1 d . . .
H3 H 0.4355 0.2644 0.3079 0.049 Uiso 1 1 calc R U .
O4 O 0.35635(7) 0.93627(17) 0.03306(8) 0.0200(2) Uani 1 1 d D . .
H4A H 0.3601(14) 1.039(3) 0.0696(16) 0.035(6) Uiso 1 1 d D . .
C1 C 0.35153(9) 0.4146(2) 0.12785(11) 0.0178(3) Uani 1 1 d . . .
C2 C 0.35047(9) 0.5553(2) 0.20450(11) 0.0162(3) Uani 1 1 d . . .
C3 C 0.39302(10) 0.5084(2) 0.31262(12) 0.0206(3) Uani 1 1 d . . .
C4 C 0.38746(10) 0.6474(3) 0.37680(12) 0.0231(3) Uani 1 1 d . . .
H4 H 0.4148 0.6188 0.4504 0.028 Uiso 1 1 calc R U .
C5 C 0.34185(10) 0.8262(3) 0.33217(12) 0.0233(3) Uani 1 1 d . . .
H5 H 0.3375 0.9226 0.3748 0.028 Uiso 1 1 calc R U .
C6 C 0.30207(10) 0.8651(2) 0.22415(12) 0.0208(3) Uani 1 1 d . . .
H6 H 0.2713 0.9896 0.1938 0.025 Uiso 1 1 calc R U .
C7 C 0.43862(10) 0.8557(3) 0.07678(14) 0.0277(4) Uani 1 1 d . . .
H7A H 0.4660 0.8156 0.1513 0.042 Uiso 1 1 calc R U .
H7B H 0.4727 0.9614 0.0735 0.042 Uiso 1 1 calc R U .
H7C H 0.4336 0.7348 0.0355 0.042 Uiso 1 1 calc R U .

loop_
_atom_site_aniso_label
_atom_site_aniso_U_11
_atom_site_aniso_U_22
_atom_site_aniso_U_33
_atom_site_aniso_U_23
_atom_site_aniso_U_13
_atom_site_aniso_U_12
Zn1 0.02124(19) 0.01647(19) 0.01278(17) 0.00255(9) 0.00940(14) 0.00518(9)
N1 0.0184(6) 0.0179(6) 0.0147(6) 0.0000(4) 0.0094(5) 0.0009(5)
O1 0.0247(5) 0.0171(5) 0.0157(5) 0.0010(4) 0.0112(4) 0.0051(4)
O2 0.0324(7) 0.0168(6) 0.0200(6) 0.0020(4) 0.0108(5) 0.0087(4)
O3 0.0431(7) 0.0263(7) 0.0180(5) 0.0068(5) 0.0123(5) 0.0114(6)
O4 0.0219(5) 0.0183(5) 0.0207(5) -0.0016(4) 0.0130(4) 0.0016(4)
C1 0.0183(7) 0.0156(7) 0.0171(6) -0.0005(6) 0.0091(6) 0.0005(5)
C2 0.0168(6) 0.0154(7) 0.0152(6) 0.0000(5) 0.0088(5) -0.0009(5)
C3 0.0209(7) 0.0199(7) 0.0167(7) 0.0020(6) 0.0088(6) -0.0011(6)
C4 0.0233(7) 0.0303(9) 0.0139(7) -0.0004(6) 0.0101(6) -0.0036(6)
C5 0.0232(7) 0.0292(9) 0.0201(7) -0.0068(7) 0.0141(6) -0.0039(7)
C6 0.0225(7) 0.0213(7) 0.0197(7) -0.0023(6) 0.0131(6) 0.0032(6)
C7 0.0224(8) 0.0276(8) 0.0317(8) -0.0021(7) 0.0153(7) 0.0024(6)

loop_
_atom_type_symbol
_atom_type_description
_atom_type_scat_dispersion_real
_atom_type_scat_dispersion_imag
_atom_type_scat_source
C C 0.0181 0.0091 'International Tables Vol C Tables 4.2.6.8 and 6.1.1.4'
H H 0.0000 0.0000 'International Tables Vol C Tables 4.2.6.8 and 6.1.1.4'
N N 0.0311 0.0180 'International Tables Vol C Tables 4.2.6.8 and 6.1.1.4'
O O 0.0492 0.0322 'International Tables Vol C Tables 4.2.6.8 and 6.1.1.4'
Zn Zn -1.5491 0.6778 'International Tables Vol C Tables 4.2.6.8 and 6.1.1.4'

loop_
_geom_angle_atom_site_label_1
_geom_angle_atom_site_label_2
_geom_angle_atom_site_label_3
_geom_angle
_geom_angle_site_symmetry_1
_geom_angle_site_symmetry_3
O1 Zn1 O1 180.0 7_565 .
O1 Zn1 N1 80.73(4) 7_565 7_565
O1 Zn1 N1 99.27(4) . 7_565
O1 Zn1 N1 99.27(4) 7_565 .
O1 Zn1 N1 80.73(4) . .
N1 Zn1 N1 180.0 7_565 .
O1 Zn1 O4 93.85(4) 7_565 7_565
O1 Zn1 O4 86.15(4) . 7_565
N1 Zn1 O4 90.03(5) 7_565 7_565
N1 Zn1 O4 89.96(5) . 7_565
O1 Zn1 O4 86.15(4) 7_565 .
O1 Zn1 O4 93.85(4) . .
N1 Zn1 O4 89.97(5) 7_565 .
N1 Zn1 O4 90.03(5) . .
O4 Zn1 O4 180.0 7_565 .
C6 N1 C2 120.15(14) . .
C6 N1 Zn1 128.32(11) . .
C2 N1 Zn1 111.53(10) . .
C1 O1 Zn1 113.63(9) . .
C3 O3 H3 109.5 . .
C7 O4 Zn1 124.08(10) . .
C7 O4 H4A 110.0(15) . .
Zn1 O4 H4A 106.4(15) . .
O1 C1 O2 125.47(14) . .
O1 C1 C2 118.12(13) . .
O2 C1 C2 116.41(13) . .
N1 C2 C3 121.52(14) . .
N1 C2 C1 115.84(12) . .
C3 C2 C1 122.64(14) . .
O3 C3 C4 119.76(13) . .
O3 C3 C2 121.88(14) . .
C4 C3 C2 118.36(14) . .
C5 C4 C3 119.15(14) . .
C5 C4 H4 120.4 . .
C3 C4 H4 120.4 . .
C4 C5 C6 119.55(15) . .
C4 C5 H5 120.2 . .
C6 C5 H5 120.2 . .
N1 C6 C5 121.25(15) . .
N1 C6 H6 119.4 . .
C5 C6 H6 119.4 . .
O4 C7 H7A 109.5 . .
O4 C7 H7B 109.5 . .
H7A C7 H7B 109.5 . .
O4 C7 H7C 109.5 . .
H7A C7 H7C 109.5 . .
H7B C7 H7C 109.5 . .

loop_
_geom_bond_atom_site_label_1
_geom_bond_atom_site_label_2
_geom_bond_distance
_geom_bond_site_symmetry_2
Zn1 O1 2.0750(10) 7_565
Zn1 O1 2.0750(10) .
Zn1 N1 2.0765(14) 7_565
Zn1 N1 2.0765(14) .
Zn1 O4 2.1929(11) 7_565
Zn1 O4 2.1930(11) .
N1 C6 1.333(2) .
N1 C2 1.3424(19) .
O1 C1 1.2534(18) .
O2 C1 1.2602(18) .
O3 C3 1.348(2) .
O3 H3 0.8400 .
O4 C7 1.4290(19) .
O4 H4A 0.849(16) .
C1 C2 1.511(2) .
C2 C3 1.397(2) .
C3 C4 1.396(2) .
C4 C5 1.376(3) .
C4 H4 0.9500 .
C5 C6 1.392(2) .
C5 H5 0.9500 .
C6 H6 0.9500 .
C7 H7A 0.9800 .
C7 H7B 0.9800 .
C7 H7C 0.9800 .

loop_
_geom_hbond_atom_site_label_D
_geom_hbond_atom_site_label_H
_geom_hbond_atom_site_label_A
_geom_hbond_distance_DH
_geom_hbond_distance_HA
_geom_hbond_distance_DA
_geom_hbond_angle_DHA
_geom_hbond_site_symmetry_A
O3 H3 O2 0.84 1.84 2.5772(18) 146.1 .
O4 H4A O2 0.849(16) 1.828(16) 2.6658(16) 169(2) 1_565
C5 H5 O4 0.95 2.44 3.3390(19) 158.0 6_576

loop_
_geom_torsion_atom_site_label_1
_geom_torsion_atom_site_label_2
_geom_torsion_atom_site_label_3
_geom_torsion_atom_site_label_4
_geom_torsion
Zn1 O1 C1 O2 176.00(13)
Zn1 O1 C1 C2 -4.02(16)
C6 N1 C2 C3 -0.3(2)
Zn1 N1 C2 C3 -179.30(11)
C6 N1 C2 C1 -179.74(13)
Zn1 N1 C2 C1 1.21(16)
O1 C1 C2 N1 1.9(2)
O2 C1 C2 N1 -178.08(14)
O1 C1 C2 C3 -177.55(13)
O2 C1 C2 C3 2.4(2)
N1 C2 C3 O3 -179.09(14)
C1 C2 C3 O3 0.4(2)
N1 C2 C3 C4 1.2(2)
C1 C2 C3 C4 -179.31(14)
O3 C3 C4 C5 179.17(15)
C2 C3 C4 C5 -1.1(2)
C3 C4 C5 C6 0.1(2)
C2 N1 C6 C5 -0.8(2)
Zn1 N1 C6 C5 178.05(11)
C4 C5 C6 N1 0.9(2)
